data_1570616
loop_
_publ_author_name
'Ren, Zhen'
'Sun, Jun-Jun'
'Xu, Long'
'Luo, Peng'
'Ma, Zi-Wei'
'Li, Si'
'Si, Yu-Bing'
'Dong, Xi-Yan'
'Pan, Fangfang'

_publ_section_title
;
 X-ray-triggered through-space charge transfer and photochromism in silver
 nanoclusters.
;
_journal_issue 5
_journal_name_full Nanoscale
_journal_page_first 2662
_journal_page_last 2671
_journal_paper_doi 10.1039/d3nr05409h
_journal_volume 16
_journal_year 2024
_chemical_formula_moiety 'C72 H108 Ag14, F'
_chemical_formula_sum 'C72 H109 Ag14 F O'
_chemical_formula_weight 2519.77
_space_group_crystal_system trigonal
_space_group_IT_number 148
_space_group_name_Hall '-R 3'
_space_group_name_H-M_alt 'R -3 :H'
_atom_sites_solution_hydrogens mixed
_audit_block_doi 10.5517/ccdc.csd.cc2hnp1x
_audit_creation_date 2023-12-12
_audit_creation_method
;
Olex2 1.5
(compiled 2023.08.24 svn.re1ec1418 for OlexSys, GUI svn.r6817)
;
_audit_update_record
;
2023-12-12 deposited with the CCDC.	2023-12-28 downloaded from the CCDC.
;
_cell_angle_alpha 90
_cell_angle_beta 90
_cell_angle_gamma 120
_cell_formula_units_Z 3
_cell_length_a 21.8992(8)
_cell_length_b 21.8992(8)
_cell_length_c 15.4850(8)
_cell_measurement_reflns_used 8136
_cell_measurement_temperature 100.0
_cell_measurement_theta_max 55.494
_cell_measurement_theta_min 4.758
_cell_volume 6431.3(5)
_computing_cell_refinement 'SAINT V8.40B (?, 2016)'
_computing_data_reduction 'SAINT V8.40B (?, 2016)'
_computing_molecular_graphics 'Olex2 1.5 (Dolomanov et al., 2009)'
_computing_publication_material 'Olex2 1.5 (Dolomanov et al., 2009)'
_computing_structure_refinement 'SHELXL 2018/3 (Sheldrick, 2015)'
_computing_structure_solution 'SHELXT 2018/2 (Sheldrick, 2018)'
_diffrn_ambient_temperature 100.00
_diffrn_measured_fraction_theta_full 0.998
_diffrn_measured_fraction_theta_max 0.997
_diffrn_measurement_device_type 'Bruker APEX-II CCD'
_diffrn_measurement_method '\f and \w scans'
_diffrn_radiation_type GaK\a
_diffrn_radiation_wavelength 1.34139
_diffrn_reflns_av_R_equivalents 0.0609
_diffrn_reflns_av_unetI/netI 0.0431
_diffrn_reflns_Laue_measured_fraction_full 0.998
_diffrn_reflns_Laue_measured_fraction_max 0.997
_diffrn_reflns_limit_h_max 25
_diffrn_reflns_limit_h_min -26
_diffrn_reflns_limit_k_max 26
_diffrn_reflns_limit_k_min -23
_diffrn_reflns_limit_l_max 16
_diffrn_reflns_limit_l_min -19
_diffrn_reflns_number 18282
_diffrn_reflns_point_group_measured_fraction_full 0.998
_diffrn_reflns_point_group_measured_fraction_max 0.997
_diffrn_reflns_theta_full 53.594
_diffrn_reflns_theta_max 55.495
_diffrn_reflns_theta_min 4.757
_diffrn_source_current 3.57
_diffrn_source_power 0.24972149999999999
_diffrn_source_voltage 69.95
_exptl_absorpt_coefficient_mu 16.949
_exptl_absorpt_correction_T_max 0.7509
_exptl_absorpt_correction_T_min 0.4365
_exptl_absorpt_correction_type multi-scan
_exptl_absorpt_process_details
;
SADABS-2016/2 (Bruker,2016/2) was used for absorption correction.
wR2(int) was 0.1359 before and 0.0759 after correction.
The Ratio of minimum to maximum transmission is 0.5813.
The \l/2 correction factor is Not present.
;
_exptl_crystal_colour colourless
_exptl_crystal_colour_primary colourless
_exptl_crystal_density_diffrn 1.952
_exptl_crystal_description block
_exptl_crystal_F_000 3648
_exptl_crystal_size_max 0.2
_exptl_crystal_size_mid 0.17
_exptl_crystal_size_min 0.16
_refine_diff_density_max 1.579
_refine_diff_density_min -1.385
_refine_diff_density_rms 0.154
_refine_ls_extinction_coef 0.000059(12)
_refine_ls_extinction_expression Fc^*^=kFc[1+0.001xFc^2^\l^3^/sin(2\q)]^-1/4^
_refine_ls_extinction_method 'SHELXL-2018/3 (Sheldrick 2018)'
_refine_ls_goodness_of_fit_ref 1.070
_refine_ls_hydrogen_treatment constr
_refine_ls_matrix_type full
_refine_ls_number_parameters 169
_refine_ls_number_reflns 2778
_refine_ls_number_restraints 57
_refine_ls_restrained_S_all 1.077
_refine_ls_R_factor_all 0.0745
_refine_ls_R_factor_gt 0.0501
_refine_ls_shift/su_max 0.001
_refine_ls_shift/su_mean 0.000
_refine_ls_structure_factor_coef Fsqd
_refine_ls_weighting_details 'w=1/[\s^2^(Fo^2^)+(0.0714P)^2^+70.3902P] where P=(Fo^2^+2Fc^2^)/3'
_refine_ls_weighting_scheme calc
_refine_ls_wR_factor_gt 0.1320
_refine_ls_wR_factor_ref 0.1446
_reflns_Friedel_coverage 0.000
_reflns_number_gt 2079
_reflns_number_total 2778
_reflns_threshold_expression 'I > 2\s(I)'
_cod_data_source_file d3nr05409h2.cif
_cod_data_source_block fag14
_cod_depositor_comments 'Adding full bibliography for 1570610--1570618.cif.'
_cod_original_cell_volume 6431.3(6)
_cod_original_sg_symbol_H-M 'R -3'
_cod_database_code 1570616
_shelx_shelxl_version_number 2018/3
_shelx_space_group_comment
;
The symmetry employed for this shelxl refinement is uniquely defined
by the following loop, which should always be used as a source of
symmetry information in preference to the above space-group names.
They are only intended as comments.
;
_shelx_estimated_absorpt_t_max 0.172
_shelx_estimated_absorpt_t_min 0.133
_olex2_refinement_description
;
1. Fixed Uiso
 At 1.5 times of:
  All C(H,H,H) groups
2. Restrained distances
 C4-C009 \\sim C9-C009 \\sim C1-C009 \\sim C2-C009 \\sim C6-C009 \\sim C8-C009
 with sigma of 0.01
3. Uiso/Uaniso restraints and constraints
Uanis(C4) \\sim Ueq, Uanis(C9) \\sim Ueq, Uanis(C1) \\sim Ueq, Uanis(C2) \\sim
Ueq, Uanis(C6) \\sim Ueq, Uanis(C8) \\sim Ueq: with sigma of 0.02 and sigma for
terminal atoms of 0.04
Uanis(C4) \\sim Ueq, Uanis(C9) \\sim Ueq, Uanis(C1) \\sim Ueq, Uanis(C2) \\sim
Ueq, Uanis(C6) \\sim Ueq, Uanis(C00D) \\sim Ueq: with sigma of 0.01 and sigma
for terminal atoms of 0.02
Uanis(Ag6) = Uanis(Ag00)
4. Others
 Sof(Ag6)=0.33333*(1-FVAR(2))
 Sof(Ag00)=0.33333*FVAR(2)
 Fixed Sof: C1(0.5) H1A(0.5) H1B(0.5) H1C(0.5) C9(0.5) H9A(0.5) H9B(0.5)
 H9C(0.5) C4(0.5) H4A(0.5) H4B(0.5) H4C(0.5) C6(0.5) H6A(0.5) H6B(0.5) H6C(0.5)
 C8(0.5) H8A(0.5) H8B(0.5) H8C(0.5) C2(0.5) H2A(0.5) H2B(0.5) H2C(0.5)
5.a Riding coordinates:
 C6(H6A,H6B,H6C), C8(H8A,H8B,H8C)
5.b Idealised Me refined as rotating group:
 C00B(H00A,H00B,H00C), C00C(H00D,H00E,H00F), C00D(H00G,H00H,H00I), C1(H1A,H1B,
 H1C), C9(H9A,H9B,H9C), C4(H4A,H4B,H4C), C2(H2A,H2B,H2C)
;
_olex2_submission_special_instructions 'No special instructions were received'

loop_
_space_group_symop_operation_xyz
'x, y, z'
'-y, x-y, z'
'-x+y, -x, z'
'x+2/3, y+1/3, z+1/3'
'-y+2/3, x-y+1/3, z+1/3'
'-x+y+2/3, -x+1/3, z+1/3'
'x+1/3, y+2/3, z+2/3'
'-y+1/3, x-y+2/3, z+2/3'
'-x+y+1/3, -x+2/3, z+2/3'
'-x, -y, -z'
'y, -x+y, -z'
'x-y, x, -z'
'-x+2/3, -y+1/3, -z+1/3'
'y+2/3, -x+y+1/3, -z+1/3'
'x-y+2/3, x+1/3, -z+1/3'
'-x+1/3, -y+2/3, -z+2/3'
'y+1/3, -x+y+2/3, -z+2/3'
'x-y+1/3, x+2/3, -z+2/3'

loop_
_atom_site_label
_atom_site_type_symbol
_atom_site_fract_x
_atom_site_fract_y
_atom_site_fract_z
_atom_site_U_iso_or_equiv
_atom_site_adp_type
_atom_site_occupancy
_atom_site_site_symmetry_order
_atom_site_calc_flag
_atom_site_refinement_flags_posn
_atom_site_refinement_flags_adp
_atom_site_refinement_flags_occupancy
_atom_site_disorder_assembly
_atom_site_disorder_group
Ag1 Ag 0.29989(3) 0.53073(3) 0.28763(4) 0.0459(2) Uani 1 1 d . . . . .
Ag00 Ag 0.333333 0.666667 0.3560(8) 0.0465(11) Uani 0.88(4) 3 d S T P . .
Ag2 Ag 0.29922(3) 0.52351(3) 0.10201(4) 0.0550(3) Uani 1 1 d . . . . .
C005 C 0.3662(4) 0.5109(4) 0.2127(5) 0.0459(17) Uani 1 1 d . . . . .
C006 C 0.2351(4) 0.5506(4) 0.3670(5) 0.0453(17) Uani 1 1 d . . . . .
C007 C 0.1979(4) 0.5492(4) 0.4231(6) 0.054(2) Uani 1 1 d . . . . .
C008 C 0.4020(5) 0.4867(5) 0.1889(6) 0.059(2) Uani 1 1 d . . . . .
C009 C 0.1496(6) 0.5442(5) 0.4919(7) 0.092(4) Uani 1 1 d D . . . .
C00A C 0.4438(8) 0.4548(7) 0.1599(8) 0.101(4) Uani 1 1 d . . . . .
C00B C 0.4020(8) 0.4006(8) 0.0887(10) 0.131(5) Uani 1 1 d . . . . .
H00A H 0.355809 0.365262 0.111215 0.197 Uiso 1 1 calc R U . . .
H00B H 0.428085 0.377266 0.070225 0.197 Uiso 1 1 calc R U . . .
H00C H 0.395512 0.424743 0.039277 0.197 Uiso 1 1 calc R U . . .
C00C C 0.5100(7) 0.5096(9) 0.1180(10) 0.130(5) Uani 1 1 d . . . . .
H00D H 0.498209 0.529099 0.067945 0.195 Uiso 1 1 calc R U . . .
H00E H 0.537820 0.488236 0.099018 0.195 Uiso 1 1 calc R U . . .
H00F H 0.537442 0.547341 0.159422 0.195 Uiso 1 1 calc R U . . .
C00D C 0.4567(10) 0.4212(9) 0.2373(10) 0.150(6) Uani 1 1 d . U . . .
H00G H 0.475990 0.455580 0.284482 0.225 Uiso 1 1 calc R U . . .
H00H H 0.490287 0.405811 0.222075 0.225 Uiso 1 1 calc R U . . .
H00I H 0.412106 0.380420 0.255791 0.225 Uiso 1 1 calc R U . . .
Ag6 Ag 0.333333 0.666667 0.383(3) 0.0465(11) Uani 0.12(4) 3 d S T P . .
C1 C 0.1045(13) 0.5725(16) 0.4566(15) 0.100(8) Uani 0.5 1 d D U P A 2
H1A H 0.134035 0.615827 0.423982 0.150 Uiso 0.5 1 calc R U P A 2
H1B H 0.081773 0.582812 0.504535 0.150 Uiso 0.5 1 calc R U P A 2
H1C H 0.068311 0.537297 0.418509 0.150 Uiso 0.5 1 calc R U P A 2
C9 C 0.0853(9) 0.4718(8) 0.4896(18) 0.089(6) Uani 0.5 1 d D U P A 1
H9A H 0.056167 0.468043 0.439634 0.133 Uiso 0.5 1 calc R U P A 1
H9B H 0.057995 0.463822 0.542701 0.133 Uiso 0.5 1 calc R U P A 1
H9C H 0.099917 0.436267 0.484938 0.133 Uiso 0.5 1 calc R U P A 1
C4 C 0.130(2) 0.4901(16) 0.5614(18) 0.132(11) Uani 0.5 1 d D U P A 2
H4A H 0.091828 0.444646 0.541019 0.198 Uiso 0.5 1 calc R U P A 2
H4B H 0.114767 0.504767 0.612835 0.198 Uiso 0.5 1 calc R U P A 2
H4C H 0.171279 0.485493 0.575795 0.198 Uiso 0.5 1 calc R U P A 2
C6 C 0.1892(19) 0.6036(18) 0.555(2) 0.165(14) Uani 0.5 1 d D U P A 2
H6A H 0.217156 0.586148 0.584642 0.248 Uiso 0.5 1 d R U P A 2
H6B H 0.159116 0.609358 0.597582 0.248 Uiso 0.5 1 d R U P A 2
H6C H 0.220786 0.649088 0.528182 0.248 Uiso 0.5 1 d R U P A 2
C8 C 0.1790(15) 0.535(2) 0.5755(11) 0.117(10) Uani 0.5 1 d D U P A 1
H8A H 0.174966 0.488272 0.574227 0.176 Uiso 0.5 1 d R U P A 1
H8B H 0.151266 0.537162 0.623777 0.176 Uiso 0.5 1 d R U P A 1
H8C H 0.228616 0.571162 0.583057 0.176 Uiso 0.5 1 d R U P A 1
C2 C 0.1419(19) 0.6083(12) 0.498(2) 0.116(10) Uani 0.5 1 d D U P A 1
H2A H 0.188562 0.650306 0.504476 0.174 Uiso 0.5 1 calc R U P A 1
H2B H 0.112723 0.603942 0.548187 0.174 Uiso 0.5 1 calc R U P A 1
H2C H 0.119410 0.612494 0.445429 0.174 Uiso 0.5 1 calc R U P A 1
F1 F 0.333333 0.666667 0.166667 0.042(2) Uani 1 6 d S T P . .

loop_
_atom_site_aniso_label
_atom_site_aniso_U_11
_atom_site_aniso_U_22
_atom_site_aniso_U_33
_atom_site_aniso_U_23
_atom_site_aniso_U_13
_atom_site_aniso_U_12
Ag1 0.0474(4) 0.0477(4) 0.0478(4) 0.0007(2) 0.0101(2) 0.0277(3)
Ag00 0.0413(4) 0.0413(4) 0.057(3) 0.000 0.000 0.02067(18)
Ag2 0.0451(4) 0.0686(4) 0.0484(4) 0.0097(3) 0.0011(2) 0.0264(3)
C005 0.047(4) 0.041(4) 0.055(5) -0.001(3) -0.001(3) 0.026(3)
C006 0.044(4) 0.047(4) 0.037(4) 0.004(3) 0.004(3) 0.017(3)
C007 0.065(5) 0.053(5) 0.053(5) 0.011(4) 0.023(4) 0.036(4)
C008 0.071(6) 0.062(5) 0.063(6) 0.005(4) 0.007(4) 0.047(5)
C009 0.113(9) 0.100(8) 0.083(8) 0.035(6) 0.060(7) 0.069(8)
C00A 0.138(11) 0.125(10) 0.104(9) -0.005(8) 0.003(8) 0.114(10)
C00B 0.155(13) 0.115(11) 0.150(13) -0.046(10) 0.016(10) 0.088(11)
C00C 0.103(10) 0.199(16) 0.137(12) -0.023(11) 0.023(9) 0.111(11)
C00D 0.227(14) 0.177(12) 0.149(12) 0.008(9) -0.009(10) 0.178(12)
Ag6 0.0413(4) 0.0413(4) 0.057(3) 0.000 0.000 0.02067(18)
C1 0.093(14) 0.124(15) 0.117(16) -0.008(12) 0.037(11) 0.081(12)
C9 0.081(11) 0.061(10) 0.122(15) 0.013(10) 0.057(11) 0.034(9)
C4 0.147(19) 0.111(17) 0.142(19) 0.021(14) 0.033(15) 0.067(14)
C6 0.17(2) 0.18(2) 0.15(2) -0.021(17) 0.020(16) 0.089(16)
C8 0.14(2) 0.14(2) 0.063(15) 0.018(15) 0.049(15) 0.063(18)
C2 0.129(17) 0.111(15) 0.149(18) -0.010(13) 0.053(13) 0.090(13)
F1 0.042(3) 0.042(3) 0.043(6) 0.000 0.000 0.0209(16)

loop_
_atom_type_symbol
_atom_type_description
_atom_type_scat_dispersion_real
_atom_type_scat_dispersion_imag
_atom_type_scat_source
C C 0.0137 0.0067 'International Tables Vol C Tables 4.2.6.8 and 6.1.1.4'
H H 0.0000 0.0000 'International Tables Vol C Tables 4.2.6.8 and 6.1.1.4'
Ag Ag 0.0963 3.3588 'International Tables Vol C Tables 4.2.6.8 and 6.1.1.4'
F F 0.0583 0.0400 'International Tables Vol C Tables 4.2.6.8 and 6.1.1.4'
O O 0.0412 0.0250 'International Tables Vol C Tables 4.2.6.8 and 6.1.1.4'

loop_
_geom_angle_atom_site_label_1
_geom_angle_atom_site_label_2
_geom_angle_atom_site_label_3
_geom_angle
_geom_angle_site_symmetry_1
_geom_angle_site_symmetry_3
_geom_angle_publ_flag
Ag00 Ag1 Ag2 72.46(11) . 15 ?
Ag00 Ag1 Ag6 7.4(6) . . ?
Ag2 Ag1 Ag00 114.5(2) . . ?
Ag2 Ag1 Ag00 73.00(10) 14_455 . ?
Ag2 Ag1 Ag2 74.16(2) . 14_455 ?
Ag2 Ag1 Ag2 73.60(2) . 15 ?
Ag2 Ag1 Ag2 115.85(3) 14_455 15 ?
Ag2 Ag1 Ag6 76.0(4) 15 . ?
Ag2 Ag1 Ag6 76.5(4) 14_455 . ?
Ag2 Ag1 Ag6 121.9(8) . . ?
C005 Ag1 Ag00 125.4(2) . . ?
C005 Ag1 Ag2 53.0(2) . 15 ?
C005 Ag1 Ag2 54.1(2) . . ?
C005 Ag1 Ag2 128.2(2) . 14_455 ?
C005 Ag1 C006 177.9(3) . . ?
C005 Ag1 Ag6 128.6(4) . . ?
C006 Ag1 Ag00 54.3(2) . . ?
C006 Ag1 Ag2 128.0(2) . . ?
C006 Ag1 Ag2 126.7(2) . 15 ?
C006 Ag1 Ag2 53.9(2) . 14_455 ?
C006 Ag1 Ag6 50.9(4) . . ?
Ag1 Ag00 Ag1 107.4(2) 2_665 . ?
Ag1 Ag00 Ag1 107.4(2) 3_565 2_665 ?
Ag1 Ag00 Ag1 107.4(2) 3_565 . ?
C006 Ag00 Ag1 152.6(4) 2_665 3_565 ?
C006 Ag00 Ag1 45.3(2) 3_565 3_565 ?
C006 Ag00 Ag1 45.29(19) . . ?
C006 Ag00 Ag1 84.0(2) 3_565 2_665 ?
C006 Ag00 Ag1 152.6(4) 3_565 . ?
C006 Ag00 Ag1 84.0(2) 2_665 . ?
C006 Ag00 Ag1 84.0(2) . 3_565 ?
C006 Ag00 Ag1 45.29(19) 2_665 2_665 ?
C006 Ag00 Ag1 152.6(4) . 2_665 ?
C006 Ag00 C006 119.49(9) 3_565 . ?
C006 Ag00 C006 119.49(9) . 2_665 ?
C006 Ag00 C006 119.49(9) 3_565 2_665 ?
Ag1 Ag2 Ag1 106.77(3) 15 14_455 ?
Ag1 Ag2 Ag1 105.39(3) . 14_455 ?
Ag1 Ag2 Ag1 106.37(2) . 15 ?
C005 Ag2 Ag1 82.55(18) . 15 ?
C005 Ag2 Ag1 45.18(18) . . ?
C005 Ag2 Ag1 150.17(18) . 14_455 ?
C005 Ag2 Ag1 82.77(19) 14_455 . ?
C005 Ag2 Ag1 151.13(18) 14_455 15 ?
C005 Ag2 Ag1 44.65(18) 14_455 14_455 ?
C005 Ag2 C005 120.03(11) 14_455 . ?
C005 Ag2 C006 119.7(3) 14_455 15 ?
C006 Ag2 Ag1 83.65(18) 15 14_455 ?
C006 Ag2 Ag1 151.53(19) 15 . ?
C006 Ag2 Ag1 45.49(19) 15 15 ?
C006 Ag2 C005 119.8(3) 15 . ?
Ag1 C005 Ag2 82.4(2) . 15 ?
Ag1 C005 Ag2 80.8(2) . . ?
Ag2 C005 Ag2 95.0(3) 15 . ?
C008 C005 Ag1 161.0(7) . . ?
C008 C005 Ag2 114.2(7) . . ?
C008 C005 Ag2 106.7(6) . 15 ?
Ag1 C006 Ag00 80.4(3) . . ?
Ag1 C006 Ag2 80.7(3) . 14_455 ?
Ag1 C006 Ag6 86.5(8) . . ?
Ag00 C006 Ag6 10.3(9) . . ?
Ag2 C006 Ag00 92.9(4) 14_455 . ?
Ag2 C006 Ag6 102.1(11) 14_455 . ?
C007 C006 Ag1 164.3(7) . . ?
C007 C006 Ag00 108.9(6) . . ?
C007 C006 Ag2 110.7(6) . 14_455 ?
C007 C006 Ag6 101.0(11) . . ?
C006 C007 C009 177.5(10) . . ?
C005 C008 C00A 178.1(11) . . ?
C007 C009 C1 107.7(11) . . ?
C007 C009 C9 108.7(10) . . ?
C007 C009 C4 119.3(15) . . ?
C007 C009 C6 109.1(17) . . ?
C007 C009 C8 107.1(12) . . ?
C007 C009 C2 113.1(12) . . ?
C1 C009 C6 95(2) . . ?
C4 C009 C1 126.9(19) . . ?
C4 C009 C6 92(2) . . ?
C8 C009 C9 96.6(17) . . ?
C2 C009 C9 120.3(18) . . ?
C2 C009 C8 109(2) . . ?
C008 C00A C00B 108.3(10) . . ?
C008 C00A C00C 109.6(10) . . ?
C008 C00A C00D 107.6(10) . . ?
C00C C00A C00B 105.8(11) . . ?
C00C C00A C00D 113.3(13) . . ?
C00D C00A C00B 112.2(12) . . ?
C00A C00B H00A 109.5 . . ?
C00A C00B H00B 109.5 . . ?
C00A C00B H00C 109.5 . . ?
H00A C00B H00B 109.5 . . ?
H00A C00B H00C 109.5 . . ?
H00B C00B H00C 109.5 . . ?
C00A C00C H00D 109.5 . . ?
C00A C00C H00E 109.5 . . ?
C00A C00C H00F 109.5 . . ?
H00D C00C H00E 109.5 . . ?
H00D C00C H00F 109.5 . . ?
H00E C00C H00F 109.5 . . ?
C00A C00D H00G 109.5 . . ?
C00A C00D H00H 109.5 . . ?
C00A C00D H00I 109.5 . . ?
H00G C00D H00H 109.5 . . ?
H00G C00D H00I 109.5 . . ?
H00H C00D H00I 109.5 . . ?
Ag1 Ag6 Ag1 98.6(11) 2_665 . ?
Ag1 Ag6 Ag1 98.6(11) 3_565 . ?
Ag1 Ag6 Ag1 98.6(11) 3_565 2_665 ?
C006 Ag6 Ag1 139.1(17) . 2_665 ?
C006 Ag6 Ag1 42.6(4) 3_565 3_565 ?
C006 Ag6 Ag1 79.9(6) 3_565 2_665 ?
C006 Ag6 Ag1 42.6(4) 2_665 2_665 ?
C006 Ag6 Ag1 79.9(6) 2_665 . ?
C006 Ag6 Ag1 79.9(6) . 3_565 ?
C006 Ag6 Ag1 139.1(17) 3_565 . ?
C006 Ag6 Ag1 139.1(17) 2_665 3_565 ?
C006 Ag6 Ag1 42.6(4) . . ?
C006 Ag6 C006 118.9(4) 3_565 . ?
C006 Ag6 C006 118.9(4) . 2_665 ?
C006 Ag6 C006 118.9(4) 3_565 2_665 ?
C009 C1 H1A 109.5 . . ?
C009 C1 H1B 109.5 . . ?
C009 C1 H1C 109.5 . . ?
H1A C1 H1B 109.5 . . ?
H1A C1 H1C 109.5 . . ?
H1B C1 H1C 109.5 . . ?
C009 C9 H9A 109.5 . . ?
C009 C9 H9B 109.5 . . ?
C009 C9 H9C 109.5 . . ?
H9A C9 H9B 109.5 . . ?
H9A C9 H9C 109.5 . . ?
H9B C9 H9C 109.5 . . ?
C009 C4 H4A 109.5 . . ?
C009 C4 H4B 109.5 . . ?
C009 C4 H4C 109.5 . . ?
H4A C4 H4B 109.5 . . ?
H4A C4 H4C 109.5 . . ?
H4B C4 H4C 109.5 . . ?
C009 C6 H6A 99.6 . . ?
C009 C6 H6B 114.4 . . ?
C009 C6 H6C 113.9 . . ?
H6A C6 H6B 109.5 . . ?
H6A C6 H6C 109.5 . . ?
H6B C6 H6C 109.5 . . ?
C009 C8 H8A 107.5 . . ?
C009 C8 H8B 109.3 . . ?
C009 C8 H8C 111.6 . . ?
H8A C8 H8B 109.4 . . ?
H8A C8 H8C 109.5 . . ?
H8B C8 H8C 109.4 . . ?
C009 C2 H2A 109.5 . . ?
C009 C2 H2B 109.5 . . ?
C009 C2 H2C 109.5 . . ?
H2A C2 H2B 109.5 . . ?
H2A C2 H2C 109.5 . . ?
H2B C2 H2C 109.5 . . ?

loop_
_geom_bond_atom_site_label_1
_geom_bond_atom_site_label_2
_geom_bond_distance
_geom_bond_site_symmetry_2
_geom_bond_publ_flag
Ag1 Ag00 2.888(5) . ?
Ag1 Ag2 2.8784(9) . ?
Ag1 Ag2 2.8802(8) 14_455 ?
Ag1 Ag2 2.9173(8) 15 ?
Ag1 C005 2.068(7) . ?
Ag1 C006 2.081(8) . ?
Ag1 Ag6 3.07(2) . ?
Ag00 C006 2.378(7) 2_665 ?
Ag00 C006 2.378(7) . ?
Ag00 C006 2.378(7) 3_565 ?
Ag2 C005 2.350(7) 14_455 ?
Ag2 C005 2.361(8) . ?
Ag2 C006 2.357(7) 15 ?
C005 C008 1.203(10) . ?
C006 C007 1.180(10) . ?
C006 Ag6 2.385(9) . ?
C007 C009 1.466(12) . ?
C008 C00A 1.471(12) . ?
C009 C1 1.507(11) . ?
C009 C9 1.506(11) . ?
C009 C4 1.496(11) . ?
C009 C6 1.509(12) . ?
C009 C8 1.505(11) . ?
C009 C2 1.497(11) . ?
C00A C00B 1.542(18) . ?
C00A C00C 1.492(19) . ?
C00A C00D 1.504(17) . ?
C00B H00A 0.9800 . ?
C00B H00B 0.9800 . ?
C00B H00C 0.9800 . ?
C00C H00D 0.9800 . ?
C00C H00E 0.9800 . ?
C00C H00F 0.9800 . ?
C00D H00G 0.9800 . ?
C00D H00H 0.9800 . ?
C00D H00I 0.9800 . ?
C1 H1A 0.9800 . ?
C1 H1B 0.9800 . ?
C1 H1C 0.9800 . ?
C9 H9A 0.9800 . ?
C9 H9B 0.9800 . ?
C9 H9C 0.9800 . ?
C4 H4A 0.9800 . ?
C4 H4B 0.9800 . ?
C4 H4C 0.9800 . ?
C6 H6A 0.9799 . ?
C6 H6B 0.9799 . ?
C6 H6C 0.9799 . ?
C8 H8A 0.9800 . ?
C8 H8B 0.9799 . ?
C8 H8C 0.9800 . ?
C2 H2A 0.9800 . ?
C2 H2B 0.9800 . ?
C2 H2C 0.9800 . ?
